data_7105664
loop_
_publ_author_name
'Grove, Rebecca C.'
'Malehorn, Steven H.'
'Breen, Meghan E.'
'Wheeler, Kraig A.'

_publ_section_title
;
 A photoreactive crystalline quasiracemate.
;
_journal_issue 39
_journal_name_full 'Chemical communications (Cambridge, England)'
_journal_page_first 7322
_journal_page_last 7324
_journal_paper_doi 10.1039/c0cc02775h
_journal_volume 46
_journal_year 2010
_chemical_formula_moiety 'C12 H13 N O6 S'
_chemical_formula_sum 'C12 H13 N O6 S'
_chemical_formula_weight 299.29
_chemical_name_systematic
;
?
;
_space_group_IT_number 2
_symmetry_cell_setting triclinic
_symmetry_space_group_name_Hall '-P 1'
_symmetry_space_group_name_H-M 'P -1'
_atom_sites_solution_hydrogens geom
_atom_sites_solution_primary direct
_atom_sites_solution_secondary difmap
_audit_creation_method SHELXL-97
_cell_angle_alpha 91.920(1)
_cell_angle_beta 93.863(1)
_cell_angle_gamma 94.634(1)
_cell_formula_units_Z 2
_cell_length_a 7.1475(1)
_cell_length_b 8.1722(1)
_cell_length_c 11.5458(2)
_cell_measurement_reflns_used 5837
_cell_measurement_temperature 296(2)
_cell_measurement_theta_max 72.107
_cell_measurement_theta_min 3.481
_cell_volume 670.153(17)
_computing_cell_refinement APEX2
_computing_data_collection 'APEX2 (Bruker, 2009)'
_computing_data_reduction
;
SAINT (Bruker, 2009) and XPREP (Bruker, 2009)
;
_computing_molecular_graphics 'XSEED (Barbour, 2001)'
_computing_publication_material 'XSEED (Barbour, 2001)'
_computing_structure_refinement 'SHELXL-97 (Sheldrick, 2008)'
_computing_structure_solution 'SHELXS-97 (Sheldrick, 2008)'
_diffrn_ambient_temperature 296(2)
_diffrn_measured_fraction_theta_full 0.968
_diffrn_measured_fraction_theta_max 0.968
_diffrn_measurement_device_type 'Bruker APEXII CCD'
_diffrn_measurement_method 'phi and omega scans'
_diffrn_radiation_monochromator graphite
_diffrn_radiation_source 'fine-focus sealed tube'
_diffrn_radiation_type CuK\a
_diffrn_radiation_wavelength 1.54178
_diffrn_reflns_av_R_equivalents 0.0372
_diffrn_reflns_av_sigmaI/netI 0.0245
_diffrn_reflns_limit_h_max 8
_diffrn_reflns_limit_h_min -8
_diffrn_reflns_limit_k_max 7
_diffrn_reflns_limit_k_min -9
_diffrn_reflns_limit_l_max 13
_diffrn_reflns_limit_l_min -13
_diffrn_reflns_number 13739
_diffrn_reflns_theta_full 68.24
_diffrn_reflns_theta_max 68.24
_diffrn_reflns_theta_min 3.84
_exptl_absorpt_coefficient_mu 2.414
_exptl_absorpt_correction_T_max 0.851
_exptl_absorpt_correction_T_min 0.456
_exptl_absorpt_correction_type multi-scan
_exptl_absorpt_process_details 'SADABS (Bruker, 2009)'
_exptl_crystal_colour colorless
_exptl_crystal_density_diffrn 1.483
_exptl_crystal_density_method 'not measured'
_exptl_crystal_description 'transparent plate'
_exptl_crystal_F_000 312
_exptl_crystal_size_max 0.41
_exptl_crystal_size_mid 0.32
_exptl_crystal_size_min 0.09
_refine_diff_density_max 0.363
_refine_diff_density_min -0.254
_refine_diff_density_rms 0.045
_refine_ls_extinction_method none
_refine_ls_goodness_of_fit_ref 1.048
_refine_ls_hydrogen_treatment mixed
_refine_ls_matrix_type full
_refine_ls_number_parameters 267
_refine_ls_number_reflns 2379
_refine_ls_number_restraints 14
_refine_ls_restrained_S_all 1.046
_refine_ls_R_factor_all 0.0556
_refine_ls_R_factor_gt 0.0449
_refine_ls_shift/su_max 0.000
_refine_ls_shift/su_mean 0.000
_refine_ls_structure_factor_coef Fsqd
_refine_ls_weighting_details 'calc w=1/[\s^2^(Fo^2^)+(0.0684P)^2^+0.2596P] where P=(Fo^2^+2Fc^2^)/3'
_refine_ls_weighting_scheme calc
_refine_ls_wR_factor_gt 0.1205
_refine_ls_wR_factor_ref 0.1296
_reflns_number_gt 1978
_reflns_number_total 2379
_reflns_threshold_expression >2sigma(I)
_cod_data_source_file C0CC02775H.TXT
_cod_data_source_block kaw87b
_cod_depositor_comments 'Adding full bibliography for 7105662--7105665.cif.'
_cod_database_code 7105664

loop_
_symmetry_equiv_pos_as_xyz
'x, y, z'
'-x, -y, -z'

loop_
_atom_site_label
_atom_site_type_symbol
_atom_site_fract_x
_atom_site_fract_y
_atom_site_fract_z
_atom_site_U_iso_or_equiv
_atom_site_adp_type
_atom_site_occupancy
_atom_site_symmetry_multiplicity
_atom_site_calc_flag
_atom_site_refinement_flags
_atom_site_disorder_assembly
_atom_site_disorder_group
S1 S 0.51101(9) 0.87762(8) 0.17457(6) 0.0575(2) Uani 1 1 d . . .
O1 O 0.8843(4) 1.6368(3) 0.74926(18) 0.0832(6) Uani 1 1 d D A .
O2 O 0.8080(3) 1.7736(3) 0.59123(18) 0.0768(6) Uani 1 1 d . A .
O3 O 1.0780(3) 0.9338(3) 0.30595(18) 0.0739(6) Uani 1 1 d D . .
O4 O 0.9960(3) 1.0730(2) 0.15150(17) 0.0726(5) Uani 1 1 d . . .
O5 O 0.4790(3) 0.7461(2) 0.24977(18) 0.0747(6) Uani 1 1 d . A .
O6 O 0.3683(3) 0.9125(2) 0.08893(17) 0.0700(5) Uani 1 1 d . A .
N1 N 0.6899(3) 0.8396(3) 0.1016(2) 0.0589(5) Uani 1 1 d . A .
C1 C 0.8485(5) 1.6474(4) 0.6397(2) 0.0710(8) Uani 1 1 d . . .
H14 H 1.134(9) 1.028(4) 0.330(6) 0.22(3) Uiso 1 1 d D . .
H13 H 0.892(7) 1.733(3) 0.785(4) 0.155(19) Uiso 1 1 d D . .
H15 H 0.713(4) 0.909(3) 0.051(3) 0.055(8) Uiso 1 1 d . . .
C2 C 0.7568(18) 1.4962(12) 0.5695(9) 0.070(3) Uani 0.290(5) 1 d P A 1
H2 H 0.7456 1.3994 0.6095 0.084 Uiso 0.290(5) 1 calc PR A 1
C3 C 0.6916(13) 1.4855(11) 0.4600(7) 0.055(2) Uani 0.290(5) 1 d P A 1
H3 H 0.6750 1.5833 0.4232 0.066 Uiso 0.290(5) 1 calc PR A 1
C4 C 0.6422(16) 1.3293(10) 0.3896(8) 0.048(2) Uani 0.290(5) 1 d PD A 1
C5 C 0.586(2) 1.332(2) 0.2743(12) 0.053(4) Uani 0.290(5) 1 d PD A 1
H5 H 0.5661 1.4329 0.2422 0.063 Uiso 0.290(5) 1 calc PR A 1
C6 C 0.557(7) 1.191(3) 0.203(2) 0.067(8) Uani 0.290(5) 1 d PD A 1
H6 H 0.5444 1.1981 0.1228 0.081 Uiso 0.290(5) 1 calc PR A 1
C7 C 0.547(4) 1.038(3) 0.2529(19) 0.038(4) Uani 0.290(5) 1 d PD A 1
C8 C 0.604(4) 1.032(2) 0.368(2) 0.061(6) Uani 0.290(5) 1 d PD A 1
H8 H 0.6114 0.9309 0.4014 0.073 Uiso 0.290(5) 1 calc PR A 1
C9 C 0.6504(18) 1.1737(15) 0.4365(11) 0.058(3) Uani 0.290(5) 1 d PD A 1
H9 H 0.6878 1.1655 0.5147 0.070 Uiso 0.290(5) 1 calc PR A 1
C10 C 0.9870(4) 0.9479(3) 0.2079(2) 0.0597(6) Uani 1 1 d . A .
C11 C 0.8619(4) 0.7956(3) 0.1643(2) 0.0624(7) Uani 1 1 d . . .
H11 H 0.8260 0.7342 0.2320 0.075 Uiso 1 1 calc R A .
C12 C 0.9667(5) 0.6858(4) 0.0892(3) 0.0811(9) Uani 1 1 d . A .
H12A H 0.8848 0.5916 0.0617 0.122 Uiso 1 1 calc R . .
H12B H 1.0734 0.6506 0.1337 0.122 Uiso 1 1 calc R . .
H12C H 1.0088 0.7452 0.0241 0.122 Uiso 1 1 calc R . .
C2A C 0.9162(6) 1.4976(4) 0.5765(3) 0.0575(10) Uani 0.710(5) 1 d P . 2
H2A H 0.8756 1.3947 0.6122 0.069 Uiso 0.710(5) 1 calc PR A 2
C3A C 0.8661(6) 1.4902(4) 0.4438(3) 0.0565(11) Uani 0.710(5) 1 d P . 2
H3A H 0.8111 1.5911 0.4202 0.068 Uiso 0.710(5) 1 calc PR A 2
C4A C 0.7501(8) 1.3411(5) 0.3883(3) 0.0516(10) Uani 0.710(5) 1 d PD A 2
C5A C 0.6606(9) 1.3537(9) 0.2791(5) 0.0576(16) Uani 0.710(5) 1 d PD A 2
H5A H 0.6587 1.4563 0.2467 0.069 Uiso 0.710(5) 1 calc PR A 2
C6A C 0.574(3) 1.2168(11) 0.2169(8) 0.057(2) Uani 0.710(5) 1 d PD A 2
H6A H 0.5075 1.2267 0.1456 0.068 Uiso 0.710(5) 1 calc PR A 2
C7A C 0.5890(16) 1.0647(11) 0.2649(9) 0.047(2) Uani 0.710(5) 1 d PD A 2
C8A C 0.6630(14) 1.0491(9) 0.3760(7) 0.055(2) Uani 0.710(5) 1 d PD A 2
H8A H 0.6585 0.9473 0.4098 0.066 Uiso 0.710(5) 1 calc PR A 2
C9A C 0.7450(8) 1.1888(6) 0.4373(4) 0.0590(13) Uani 0.710(5) 1 d PD A 2
H9A H 0.7973 1.1798 0.5125 0.071 Uiso 0.710(5) 1 calc PR A 2

loop_
_atom_site_aniso_label
_atom_site_aniso_U_11
_atom_site_aniso_U_22
_atom_site_aniso_U_33
_atom_site_aniso_U_23
_atom_site_aniso_U_13
_atom_site_aniso_U_12
S1 0.0600(4) 0.0510(4) 0.0604(4) 0.0017(3) -0.0035(3) 0.0040(2)
O1 0.1129(18) 0.0718(15) 0.0610(12) -0.0120(10) 0.0001(11) -0.0050(12)
O2 0.0915(15) 0.0664(14) 0.0700(12) -0.0130(10) -0.0091(10) 0.0102(10)
O3 0.0896(14) 0.0640(13) 0.0651(12) -0.0053(9) -0.0211(10) 0.0142(10)
O4 0.0884(14) 0.0591(12) 0.0665(12) -0.0013(9) -0.0181(10) 0.0037(9)
O5 0.0869(14) 0.0590(12) 0.0772(13) 0.0088(9) 0.0018(10) 0.0007(9)
O6 0.0604(11) 0.0731(13) 0.0738(12) 0.0048(9) -0.0111(9) 0.0008(8)
N1 0.0667(13) 0.0522(13) 0.0560(13) -0.0031(10) -0.0086(10) 0.0069(10)
C1 0.095(2) 0.0607(19) 0.0547(15) -0.0100(13) 0.0125(14) -0.0084(14)
C2 0.094(9) 0.046(6) 0.066(6) 0.000(4) -0.002(5) -0.003(5)
C3 0.064(6) 0.051(5) 0.048(4) 0.001(3) -0.002(4) -0.002(4)
C4 0.046(5) 0.036(4) 0.060(5) -0.009(3) 0.001(5) 0.003(4)
C5 0.064(9) 0.040(7) 0.051(6) 0.002(5) -0.010(6) -0.002(6)
C6 0.101(17) 0.048(11) 0.053(9) -0.016(7) 0.008(9) 0.007(8)
C7 0.033(9) 0.038(8) 0.040(7) 0.006(5) -0.010(4) -0.006(5)
C8 0.071(15) 0.042(7) 0.068(10) -0.001(5) -0.009(8) 0.006(6)
C9 0.066(7) 0.065(7) 0.042(5) 0.002(4) -0.010(6) 0.001(6)
C10 0.0608(15) 0.0552(16) 0.0625(15) -0.0067(12) -0.0084(12) 0.0160(11)
C11 0.0680(16) 0.0518(15) 0.0664(16) -0.0018(11) -0.0064(13) 0.0102(11)
C12 0.079(2) 0.0592(18) 0.105(2) -0.0154(16) 0.0059(17) 0.0134(14)
C2A 0.077(3) 0.049(2) 0.0434(17) -0.0044(14) -0.0046(16) 0.0001(16)
C3A 0.080(3) 0.043(2) 0.0443(18) -0.0027(13) -0.0085(16) 0.0078(15)
C4A 0.064(3) 0.045(2) 0.0444(18) -0.0039(13) -0.0073(19) 0.0098(19)
C5A 0.078(5) 0.043(3) 0.050(2) 0.0037(17) -0.011(3) 0.003(3)
C6A 0.080(4) 0.046(4) 0.043(3) 0.004(3) -0.015(3) 0.012(4)
C7A 0.049(6) 0.039(3) 0.051(3) -0.009(2) -0.005(3) 0.000(3)
C8A 0.075(6) 0.045(3) 0.044(3) 0.005(2) -0.007(3) 0.005(3)
C9A 0.084(4) 0.051(2) 0.040(2) 0.0004(15) -0.015(3) 0.006(3)

loop_
_atom_type_symbol
_atom_type_description
_atom_type_scat_dispersion_real
_atom_type_scat_dispersion_imag
_atom_type_scat_source
C C 0.0181 0.0091 'International Tables Vol C Tables 4.2.6.8 and 6.1.1.4'
H H 0.0000 0.0000 'International Tables Vol C Tables 4.2.6.8 and 6.1.1.4'
N N 0.0311 0.0180 'International Tables Vol C Tables 4.2.6.8 and 6.1.1.4'
O O 0.0492 0.0322 'International Tables Vol C Tables 4.2.6.8 and 6.1.1.4'
S S 0.3331 0.5567 'International Tables Vol C Tables 4.2.6.8 and 6.1.1.4'

loop_
_geom_angle_atom_site_label_1
_geom_angle_atom_site_label_2
_geom_angle_atom_site_label_3
_geom_angle
_geom_angle_site_symmetry_1
_geom_angle_site_symmetry_3
_geom_angle_publ_flag
O5 S1 O6 120.14(12) . . ?
O5 S1 C7 106.9(8) . . ?
O6 S1 C7 104.7(9) . . ?
O5 S1 N1 107.56(13) . . ?
O6 S1 N1 104.78(12) . . ?
C7 S1 N1 113.0(11) . . ?
O5 S1 C7A 108.1(3) . . ?
O6 S1 C7A 110.0(3) . . ?
C7 S1 C7A 8.1(14) . . ?
N1 S1 C7A 105.3(4) . . ?
C1 O1 H13 112(3) . . ?
C10 O3 H14 110(5) . . ?
C11 N1 S1 118.9(2) . . ?
C11 N1 H15 111.5(19) . . ?
S1 N1 H15 113.7(19) . . ?
O2 C1 O1 124.9(3) . . ?
O2 C1 C2 109.8(5) . . ?
O1 C1 C2 118.8(5) . . ?
O2 C1 C2A 124.0(3) . . ?
O1 C1 C2A 109.1(3) . . ?
C2 C1 C2A 43.5(5) . . ?
C3 C2 C1 128.4(8) . . ?
C3 C2 H2 115.8 . . ?
C1 C2 H2 115.8 . . ?
C2 C3 C4 125.5(9) . . ?
C2 C3 H3 117.3 . . ?
C4 C3 H3 117.3 . . ?
C5 C4 C9 116.5(10) . . ?
C5 C4 C3 120.7(10) . . ?
C9 C4 C3 122.8(9) . . ?
C4 C5 C6 122.5(15) . . ?
C4 C5 H5 118.8 . . ?
C6 C5 H5 118.8 . . ?
C5 C6 C7 119.6(19) . . ?
C5 C6 H6 120.2 . . ?
C7 C6 H6 120.2 . . ?
C8 C7 C6 117.5(16) . . ?
C8 C7 S1 121.1(15) . . ?
C6 C7 S1 120.3(15) . . ?
C7 C8 C9 121.8(16) . . ?
C7 C8 H8 119.1 . . ?
C9 C8 H8 119.1 . . ?
C8 C9 C4 120.9(13) . . ?
C8 C9 H9 119.6 . . ?
C4 C9 H9 119.6 . . ?
O4 C10 O3 124.2(2) . . ?
O4 C10 C11 121.1(2) . . ?
O3 C10 C11 114.7(2) . . ?
N1 C11 C12 110.6(2) . . ?
N1 C11 C10 111.3(2) . . ?
C12 C11 C10 110.9(2) . . ?
N1 C11 H11 108.0 . . ?
C12 C11 H11 108.0 . . ?
C10 C11 H11 108.0 . . ?
C11 C12 H12A 109.5 . . ?
C11 C12 H12B 109.5 . . ?
H12A C12 H12B 109.5 . . ?
C11 C12 H12C 109.5 . . ?
H12A C12 H12C 109.5 . . ?
H12B C12 H12C 109.5 . . ?
C1 C2A C3A 113.7(3) . . ?
C1 C2A C3A 115.0(3) . 2_786 ?
C3A C2A C3A 90.8(3) . 2_786 ?
C1 C2A H2A 111.9 . . ?
C3A C2A H2A 111.9 . . ?
C3A C2A H2A 111.9 2_786 . ?
C4A C3A C2A 119.3(3) . . ?
C4A C3A C2A 116.0(3) . 2_786 ?
C2A C3A C2A 89.2(3) . 2_786 ?
C4A C3A H3A 110.2 . . ?
C2A C3A H3A 110.2 . . ?
C2A C3A H3A 110.2 2_786 . ?
C9A C4A C5A 118.5(4) . . ?
C9A C4A C3A 122.4(4) . . ?
C5A C4A C3A 118.7(4) . . ?
C4A C5A C6A 121.6(6) . . ?
C4A C5A H5A 119.2 . . ?
C6A C5A H5A 119.2 . . ?
C7A C6A C5A 117.5(7) . . ?
C7A C6A H6A 121.2 . . ?
C5A C6A H6A 121.2 . . ?
C8A C7A C6A 122.1(7) . . ?
C8A C7A S1 119.2(6) . . ?
C6A C7A S1 118.7(7) . . ?
C7A C8A C9A 118.5(6) . . ?
C7A C8A H8A 120.7 . . ?
C9A C8A H8A 120.7 . . ?
C4A C9A C8A 121.1(5) . . ?
C4A C9A H9A 119.4 . . ?
C8A C9A H9A 119.4 . . ?

loop_
_geom_bond_atom_site_label_1
_geom_bond_atom_site_label_2
_geom_bond_distance
_geom_bond_site_symmetry_2
_geom_bond_publ_flag
S1 O5 1.418(2) . ?
S1 O6 1.4246(19) . ?
S1 C7 1.56(2) . ?
S1 N1 1.623(2) . ?
S1 C7A 1.848(8) . ?
O1 C1 1.281(4) . ?
O1 H13 0.87(2) . ?
O2 C1 1.235(4) . ?
O3 C10 1.280(3) . ?
O3 H14 0.87(2) . ?
O4 C10 1.230(3) . ?
N1 C11 1.461(3) . ?
N1 H15 0.84(3) . ?
C1 C2 1.531(10) . ?
C1 C2A 1.533(5) . ?
C2 C3 1.315(13) . ?
C2 H2 0.9300 . ?
C3 C4 1.494(12) . ?
C3 H3 0.9300 . ?
C4 C5 1.366(14) . ?
C4 C9 1.403(12) . ?
C5 C6 1.390(16) . ?
C5 H5 0.9300 . ?
C6 C7 1.390(15) . ?
C6 H6 0.9300 . ?
C7 C8 1.369(15) . ?
C8 C9 1.381(15) . ?
C8 H8 0.9300 . ?
C9 H9 0.9300 . ?
C10 C11 1.523(4) . ?
C11 C12 1.504(4) . ?
C11 H11 0.9800 . ?
C12 H12A 0.9600 . ?
C12 H12B 0.9600 . ?
C12 H12C 0.9600 . ?
C2A C3A 1.548(5) . ?
C2A C3A 1.585(6) 2_786 ?
C2A H2A 0.9800 . ?
C3A C4A 1.515(5) . ?
C3A C2A 1.585(6) 2_786 ?
C3A H3A 0.9800 . ?
C4A C9A 1.383(6) . ?
C4A C5A 1.385(6) . ?
C5A C6A 1.388(9) . ?
C5A H5A 0.9300 . ?
C6A C7A 1.387(7) . ?
C6A H6A 0.9300 . ?
C7A C8A 1.369(8) . ?
C8A C9A 1.389(7) . ?
C8A H8A 0.9300 . ?
C9A H9A 0.9300 . ?

loop_
_geom_hbond_atom_site_label_D
_geom_hbond_atom_site_label_H
_geom_hbond_atom_site_label_A
_geom_hbond_distance_DH
_geom_hbond_distance_HA
_geom_hbond_distance_DA
_geom_hbond_angle_DHA
_geom_hbond_site_symmetry_A
O1 H13 O4 0.87(2) 1.82(3) 2.651(3) 157(5) 2_786
O3 H14 O2 0.87(2) 1.83(3) 2.675(3) 163(7) 2_786
N1 H15 O6 0.84(3) 2.29(3) 3.070(3) 154(2) 2_675

loop_
_geom_torsion_atom_site_label_1
_geom_torsion_atom_site_label_2
_geom_torsion_atom_site_label_3
_geom_torsion_atom_site_label_4
_geom_torsion
_geom_torsion_site_symmetry_1
_geom_torsion_site_symmetry_2
_geom_torsion_site_symmetry_3
_geom_torsion_site_symmetry_4
_geom_torsion_publ_flag
O5 S1 N1 C11 -50.0(2) . . . . ?
O6 S1 N1 C11 -178.88(19) . . . . ?
C7 S1 N1 C11 67.7(9) . . . . ?
C7A S1 N1 C11 65.1(4) . . . . ?
O2 C1 C2 C3 19.3(14) . . . . ?
O1 C1 C2 C3 172.4(10) . . . . ?
C2A C1 C2 C3 -99.6(13) . . . . ?
C1 C2 C3 C4 165.9(9) . . . . ?
C2 C3 C4 C5 -176.2(12) . . . . ?
C2 C3 C4 C9 3.8(17) . . . . ?
C9 C4 C5 C6 -7(3) . . . . ?
C3 C4 C5 C6 173(3) . . . . ?
C4 C5 C6 C7 13(6) . . . . ?
C5 C6 C7 C8 -13(6) . . . . ?
C5 C6 C7 S1 179(3) . . . . ?
O5 S1 C7 C8 21(3) . . . . ?
O6 S1 C7 C8 150(2) . . . . ?
N1 S1 C7 C8 -97(2) . . . . ?
C7A S1 C7 C8 -78(8) . . . . ?
O5 S1 C7 C6 -171(3) . . . . ?
O6 S1 C7 C6 -43(3) . . . . ?
N1 S1 C7 C6 71(3) . . . . ?
C7A S1 C7 C6 89(8) . . . . ?
C6 C7 C8 C9 7(5) . . . . ?
S1 C7 C8 C9 175(2) . . . . ?
C7 C8 C9 C4 0(3) . . . . ?
C5 C4 C9 C8 0(2) . . . . ?
C3 C4 C9 C8 -179.9(16) . . . . ?
S1 N1 C11 C12 150.9(2) . . . . ?
S1 N1 C11 C10 -85.4(3) . . . . ?
O4 C10 C11 N1 -34.6(4) . . . . ?
O3 C10 C11 N1 145.1(2) . . . . ?
O4 C10 C11 C12 89.0(3) . . . . ?
O3 C10 C11 C12 -91.3(3) . . . . ?
O2 C1 C2A C3A -19.9(5) . . . . ?
O1 C1 C2A C3A 175.4(3) . . . . ?
C2 C1 C2A C3A 63.4(6) . . . . ?
O2 C1 C2A C3A 82.9(4) . . . 2_786 ?
O1 C1 C2A C3A -81.7(3) . . . 2_786 ?
C2 C1 C2A C3A 166.2(7) . . . 2_786 ?
C1 C2A C3A C4A -122.4(4) . . . . ?
C3A C2A C3A C4A 119.7(4) 2_786 . . . ?
C1 C2A C3A C2A 117.9(4) . . . 2_786 ?
C3A C2A C3A C2A 0.0 2_786 . . 2_786 ?
C2A C3A C4A C9A -24.8(7) . . . . ?
C2A C3A C4A C9A 80.0(5) 2_786 . . . ?
C2A C3A C4A C5A 161.6(5) . . . . ?
C2A C3A C4A C5A -93.6(5) 2_786 . . . ?
C9A C4A C5A C6A -2.6(13) . . . . ?
C3A C4A C5A C6A 171.2(11) . . . . ?
C4A C5A C6A C7A -4(2) . . . . ?
C5A C6A C7A C8A 9(2) . . . . ?
C5A C6A C7A S1 -169.7(10) . . . . ?
O5 S1 C7A C8A 20.9(10) . . . . ?
O6 S1 C7A C8A 153.8(8) . . . . ?
C7 S1 C7A C8A 104(8) . . . . ?
N1 S1 C7A C8A -93.8(9) . . . . ?
O5 S1 C7A C6A -160.3(11) . . . . ?
O6 S1 C7A C6A -27.4(13) . . . . ?
C7 S1 C7A C6A -77(8) . . . . ?
N1 S1 C7A C6A 85.0(12) . . . . ?
C6A C7A C8A C9A -7.7(18) . . . . ?
S1 C7A C8A C9A 171.1(7) . . . . ?
C5A C4A C9A C8A 4.2(9) . . . . ?
C3A C4A C9A C8A -169.4(6) . . . . ?
C7A C8A C9A C4A 0.8(13) . . . . ?
